data_2005773
loop_
_publ_author_name
'Tomlin, D. W.'
'Bunning, T. J.'
'McHugh, C. M.'
'Adams, W. W.'

_publ_section_title
;
 Oxopregnenyl 4-Allyloxybenzoate
;
_journal_issue 12
_journal_name_full 'Acta Crystallographica Section C'
_journal_page_first 3181
_journal_page_last 3183
_journal_paper_doi 10.1107/S0108270196005562
_journal_volume 52
_journal_year 1996
_chemical_formula_structural 'C31 H40 O4'
_chemical_formula_sum 'C31 H40 O4'
_chemical_formula_weight 476.7
_chemical_name_common Pregnenolone-4-allyloxybenzoate
_chemical_name_systematic Pregn-5-en-20-one-3-yl_4-allyloxybenzoate
_space_group_IT_number 19
_symmetry_cell_setting orthorhombic
_symmetry_space_group_name_Hall 'P 2ac 2ab'
_symmetry_space_group_name_H-M 'P 21 21 21'
_atom_type_scat_source 'International Tables for X-ray Crystallography Vol IV Tables 2.2B and 2.3.1'
_audit_creation_method from_xtal_archive_file_using_CIFIO
_cell_angle_alpha 90.
_cell_angle_beta 90.
_cell_angle_gamma 90.
_cell_formula_units_Z 4
_cell_length_a 7.460(1)
_cell_length_b 17.118(3)
_cell_length_c 20.707(3)
_cell_measurement_reflns_used 25
_cell_measurement_temperature 296
_cell_measurement_theta_max 11
_cell_measurement_theta_min 4
_cell_volume 2644.3(7)
_computing_cell_refinement 'CAD-4 Software'
_computing_data_collection 'CAD-4 Software (Enraf-Nonius, 1989)'
_computing_data_reduction 'Xtal3.2 DIFDAT ADDREF ABSORB SORTRF (Hall, Flack & Stewart, 1992)'
_computing_molecular_graphics 'Xtal3.2 ORTEP'
_computing_publication_material 'Xtal3.2 BONDLA CIFIO'
_computing_structure_refinement 'Xtal3.2 CRYLSQ'
_computing_structure_solution 'Xtal3.2 GENTAN'
_diffrn_ambient_temperature 296
_diffrn_measurement_device 'Enraf-Nonius CAD-4'
_diffrn_measurement_method \w/2\q
_diffrn_radiation_source xray_tube
_diffrn_radiation_type MoK\a
_diffrn_radiation_wavelength 0.71073
_diffrn_reflns_av_R_equivalents .074
_diffrn_reflns_av_sigmaI/netI .077
_diffrn_reflns_limit_h_max 10
_diffrn_reflns_limit_h_min 0
_diffrn_reflns_limit_k_max 24
_diffrn_reflns_limit_k_min -24
_diffrn_reflns_limit_l_max 29
_diffrn_reflns_limit_l_min -29
_diffrn_reflns_number 16410
_diffrn_reflns_reduction_process perpendicular_monochr_Lp
_diffrn_reflns_theta_max 29.97
_diffrn_reflns_theta_min 1.54
_diffrn_standards_decay_% 0.9
_diffrn_standards_interval_time 240
_diffrn_standards_number 2
_exptl_absorpt_coefficient_mu 0.08
_exptl_absorpt_correction_T_max 0.9736
_exptl_absorpt_correction_T_min 0.9688
_exptl_absorpt_correction_type gaussian
_exptl_crystal_colour colourless
_exptl_crystal_density_diffrn 1.197
_exptl_crystal_density_meas 1.20
_exptl_crystal_density_method 'flotation in a 45wt% sucrose solution'
_exptl_crystal_description parallelpiped
_exptl_crystal_F_000 1031.88
_exptl_crystal_size_max 0.45
_exptl_crystal_size_mid 0.40
_exptl_crystal_size_min 0.30
_refine_diff_density_max .421
_refine_diff_density_min -.447
_refine_ls_extinction_method none
_refine_ls_goodness_of_fit_obs 2.473
_refine_ls_hydrogen_treatment 'H-atom positions calculated and refined as riding'
_refine_ls_matrix_type full
_refine_ls_number_constraints 0
_refine_ls_number_parameters 316
_refine_ls_number_reflns 2701
_refine_ls_number_restraints 0
_refine_ls_R_factor_obs .079
_refine_ls_shift/esd_max .002
_refine_ls_shift/esd_mean .0003
_refine_ls_structure_factor_coef F
_refine_ls_weighting_details 'w = 1/[\s^2^(F) + 0.000025F^2^]'
_refine_ls_weighting_scheme calc
_refine_ls_wR_factor_obs .053
_reflns_number_observed 2701
_reflns_number_total 4320
_reflns_observed_criterion I>3\s(I)
_cod_data_source_file ha1161.cif
_cod_data_source_block p4ab
_cod_depositor_comments
;
The following automatic conversions were performed:

'_refine_ls_weighting_scheme' value 'w = 1/[\s^2^(F) + 0.000025F^2^]'
was changed to 'calc'. New tag '_refine_ls_weighting_details' was
created. The value of the new tag was set to 'w = 1/[\s^2^(F) +
0.000025F^2^]'.

Automatic conversion script
Id: cif_fix_values 3143 2015-03-26 13:38:13Z robertas 
;
_cod_database_code 2005773

loop_
_symmetry_equiv_pos_as_xyz
+x,+y,+z
1/2-x,-y,1/2+z
1/2+x,1/2-y,-z
-x,1/2+y,1/2-z

loop_
_atom_site_aniso_label
_atom_site_aniso_U_11
_atom_site_aniso_U_22
_atom_site_aniso_U_33
_atom_site_aniso_U_12
_atom_site_aniso_U_13
_atom_site_aniso_U_23
O1 .077(2) .086(2) .043(2) .014(2) .003(2) .005(2)
O3 .061(2) .077(2) .044(2) .008(2) .0030(10) -.003(2)
O2 .074(2) .122(3) .057(2) .037(2) .003(2) -.008(2)
O4 .103(2) .163(4) .055(2) .003(3) .006(2) .022(3)
C1 .096(3) .089(3) .057(3) -.001(3) .015(3) .011(3)
C2 .080(3) .095(3) .043(2) -.006(3) .007(2) .005(3)
C3 .086(3) .066(3) .044(2) .002(3) -.002(2) .004(2)
C4 .067(2) .050(2) .037(2) .004(2) .001(2) .004(2)
C5 .067(3) .063(3) .047(2) .000(2) -.007(2) -.001(2)
C6 .057(2) .063(3) .052(3) .002(2) .001(2) -.003(2)
C7 .065(2) .048(2) .041(2) .000(2) .002(2) .001(2)
C8 .066(3) .059(3) .043(2) .012(2) -.004(2) .005(2)
C9 .061(2) .068(3) .046(2) .010(2) .000(2) .007(2)
C10 .074(3) .059(3) .045(3) .002(2) .001(2) .000(2)
C11 .053(2) .064(3) .040(2) .007(2) .007(2) -.001(2)
C12 .050(2) .070(3) .050(2) -.003(2) -.006(2) -.004(2)
C13 .042(2) .050(2) .044(2) -.005(2) -.003(2) .005(2)
C14 .036(2) .054(2) .038(2) .000(2) .002(2) .000(2)
C15 .037(2) .065(2) .047(2) -.005(2) .002(2) .001(2)
C16 .050(2) .070(3) .053(2) -.008(2) .009(2) .001(2)
C17 .053(2) .065(3) .052(2) .010(2) .007(2) -.004(2)
C18 .030(2) .054(2) .042(2) .002(2) -.001(2) -.002(2)
C19 .030(2) .053(2) .042(2) .002(2) .000(2) .005(2)
C20 .036(2) .067(3) .049(2) -.001(2) -.004(2) .003(2)
C21 .035(2) .068(3) .048(2) -.003(2) -.008(2) .000(2)
C22 .032(2) .086(3) .049(2) -.002(2) .001(2) -.009(3)
C23 .041(2) .076(3) .050(2) -.004(2) -.005(2) -.006(2)
C24 .042(2) .052(2) .038(2) .008(2) -.004(2) -.003(2)
C25 .033(2) .049(2) .047(2) -.001(2) .001(2) .004(2)
C26 .046(2) .074(3) .059(3) .002(2) .008(2) -.003(2)
C27 .057(2) .080(3) .058(3) .003(2) .017(2) .003(3)
C28 .055(2) .052(2) .050(2) .006(2) .004(2) -.008(2)
C29 .074(3) .073(3) .050(2) .021(2) -.005(2) -.001(2)
C30 .066(3) .087(3) .052(3) .017(3) .002(2) -.013(3)
C31 .106(4) .110(4) .066(3) .025(3) -.023(3) -.020(3)

loop_
_atom_site_label
_atom_site_fract_x
_atom_site_fract_y
_atom_site_fract_z
_atom_site_U_iso_or_equiv
_atom_site_thermal_displace_type
O1 .6617(4) .5654(2) -.4059(2) .069(2) Uani
O3 .4420(3) .6217(2) -.1197(1) .061(2) Uani
O2 .1801(4) .6560(2) -.1645(2) .084(2) Uani
O4 .2322(5) .6661(3) .4593(2) .107(3) Uani
C1 .6926(7) .5277(3) -.5679(3) .081(3) Uani
C2 .7137(6) .5706(3) -.5185(2) .073(3) Uani
C3 .5764(6) .5802(3) -.4669(2) .065(3) Uani
C4 .5701(5) .5796(2) -.3511(2) .051(2) Uani
C5 .3932(5) .6019(3) -.3480(2) .059(2) Uani
C6 .3194(5) .6176(3) -.2879(2) .057(3) Uani
C7 .4153(5) .6109(2) -.2319(2) .051(2) Uani
C8 .5919(5) .5864(2) -.2368(2) .056(2) Uani
C9 .6688(5) .5716(3) -.2937(2) .058(3) Uani
C10 .3305(6) .6314(3) -.1703(2) .059(3) Uani
C11 .3863(5) .6495(2) -.0563(2) .052(2) Uani
C12 .2536(5) .5943(2) -.0249(2) .057(2) Uani
C13 .2179(5) .6156(2) .0446(2) .045(2) Uani
C14 .3822(4) .6277(2) .0868(2) .043(2) Uani
C15 .5125(4) .6820(2) .0508(2) .050(2) Uani
C16 .5555(5) .6568(2) -.0181(2) .058(2) Uani
C17 .4725(5) .5482(2) .0981(2) .057(2) Uani
C18 .3308(4) .6666(2) .1513(2) .042(2) Uani
C19 .1605(4) .6318(2) .1815(2) .042(2) Uani
C20 .0053(4) .6397(2) .1339(2) .050(2) Uani
C21 .0536(4) .6237(2) .0670(2) .050(2) Uani
C22 .4847(4) .6705(3) .1999(2) .056(2) Uani
C23 .4353(5) .7085(2) .2637(2) .056(2) Uani
C24 .2760(5) .6683(2) .2946(2) .044(2) Uani
C25 .1222(4) .6704(2) .2453(2) .043(2) Uani
C26 -.0423(5) .6470(2) .2848(2) .060(3) Uani
C27 -.0042(5) .6782(3) .3527(2) .065(3) Uani
C28 .1847(5) .7113(2) .3519(2) .052(2) Uani
C29 .3234(6) .5847(3) .3149(2) .066(3) Uani
C30 .2811(6) .7060(3) .4148(2) .068(3) Uani
C31 .4454(7) .7559(3) .4227(3) .094(4) Uani
H1a .78018 .52025 -.60106 .03500 Uiso
H1b .58368 .49917 -.57201 .03500 Uiso
H2 .82248 .59833 -.51475 .03500 Uiso
H3a .48080 .54553 -.47337 .03500 Uiso
H3b .53267 .63304 -.46787 .03500 Uiso
H5 .32607 .60916 -.38669 .03500 Uiso
H6 .19167 .62935 -.28590 .03500 Uiso
H8 .66418 .57986 -.19755 .03500 Uiso
H9 .79097 .55563 -.29630 .03500 Uiso
H11 .32346 .69771 -.05846 .03500 Uiso
H12a .30116 .54309 -.02615 .03500 Uiso
H12b .14427 .59658 -.04766 .03500 Uiso
H15a .45807 .73310 .04934 .03500 Uiso
H15b .62007 .68595 .07555 .03500 Uiso
H16a .63374 .69370 -.03732 .03500 Uiso
H16b .61586 .60712 -.01613 .03500 Uiso
H17a .57906 .55609 .12355 .03500 Uiso
H17b .39378 .51509 .12074 .03500 Uiso
H17c .50710 .52420 .05866 .03500 Uiso
H18 .30012 .71949 .14062 .03500 Uiso
H19 .17996 .57727 .19044 .03500 Uiso
H20a -.08721 .60377 .14743 .03500 Uiso
H20b -.04110 .69138 .13789 .03500 Uiso
H21 -.04417 .61922 .03646 .03500 Uiso
H22a .58169 .69873 .18095 .03500 Uiso
H22b .52412 .61831 .20856 .03500 Uiso
H23a .40682 .76224 .25637 .03500 Uiso
H23b .53651 .70645 .29245 .03500 Uiso
H25 .10469 .72138 .22732 .03500 Uiso
H26a -.05110 .59062 .28559 .03500 Uiso
H26b -.14754 .66743 .26628 .03500 Uiso
H27a -.01843 .63834 .38246 .03500 Uiso
H27b -.09113 .71892 .36033 .03500 Uiso
H28 .18776 .76716 .34636 .03500 Uiso
H29a .40302 .58693 .35065 .03500 Uiso
H29b .21653 .55871 .32711 .03500 Uiso
H29c .37839 .55825 .28025 .03500 Uiso
H31a .53132 .73560 .39065 .03500 Uiso
H31b .42093 .80571 .41657 .03500 Uiso
H31c .51194 .74910 .46326 .03500 Uiso

loop_
_atom_type_symbol
_atom_type_scat_dispersion_real
_atom_type_scat_dispersion_imag
C .002 .002
H 0 0
O .008 .006

loop_
_geom_angle_atom_site_label_1
_geom_angle_atom_site_label_2
_geom_angle_atom_site_label_3
_geom_angle
_geom_angle_publ_flag
C4 O1 C3 118.9(3) no
C10 O3 C11 118.9(3) no
H1b C1 H1a 116.8(5) no
H1b C1 C2 118.4(5) no
H1a C1 C2 124.8(5) no
H2 C2 C1 117.6(5) no
H2 C2 C3 118.5(5) no
C1 C2 C3 123.8(4) no
H3a C3 H3b 109.5(5) no
H3a C3 O1 110.5(4) no
H3a C3 C2 110.5(4) no
H3b C3 O1 109.6(4) no
H3b C3 C2 108.8(4) no
O1 C3 C2 107.8(4) no
O1 C4 C5 125.2(4) no
O1 C4 C9 115.4(4) no
C5 C4 C9 119.4(4) no
H5 C5 C4 120.1(4) no
H5 C5 C6 121.4(4) no
C4 C5 C6 118.5(4) no
H6 C6 C7 119.6(4) no
H6 C6 C5 117.7(4) no
C7 C6 C5 122.5(4) no
C6 C7 C8 117.4(4) no
C6 C7 C10 119.5(4) no
C8 C7 C10 123.1(4) no
H8 C8 C9 118.2(4) no
H8 C8 C7 119.7(4) no
C9 C8 C7 122.0(4) no
H9 C9 C8 120.9(4) no
H9 C9 C4 118.9(4) no
C8 C9 C4 120.2(4) no
O2 C10 O3 122.8(4) no
O2 C10 C7 124.8(4) no
O3 C10 C7 112.3(4) no
H11 C11 O3 112.4(4) no
H11 C11 C16 111.7(4) no
H11 C11 C12 103.9(3) no
O3 C11 C16 105.2(3) no
O3 C11 C12 111.6(3) no
C16 C11 C12 112.1(3) no
H12b C12 H12a 110.4(4) no
H12b C12 C13 108.3(3) no
H12b C12 C11 109.0(4) no
H12a C12 C13 108.4(4) no
H12a C12 C11 108.8(3) no
C13 C12 C11 111.9(3) no
C21 C13 C12 121.7(3) no
C21 C13 C14 122.2(4) no
C12 C13 C14 116.1(3) no
C13 C14 C17 108.7(3) no
C13 C14 C15 108.2(3) no
C13 C14 C18 110.9(3) no
C17 C14 C15 109.4(3) no
C17 C14 C18 111.1(3) no
C15 C14 C18 108.4(3) no
H15b C15 H15a 107.9(4) no
H15b C15 C16 110.3(3) no
H15b C15 C14 108.2(4) no
H15a C15 C16 108.5(4) no
H15a C15 C14 107.3(3) no
C16 C15 C14 114.5(3) no
H16a C16 H16b 108.6(4) no
H16a C16 C11 110.7(4) no
H16a C16 C15 109.4(4) no
H16b C16 C11 110.2(4) no
H16b C16 C15 108.0(4) no
C11 C16 C15 109.9(3) no
H17b C17 H17c 109.7(4) no
H17b C17 H17a 109.1(4) no
H17b C17 C14 109.6(3) no
H17c C17 H17a 107.9(4) no
H17c C17 C14 111.8(4) no
H17a C17 C14 108.7(3) no
H18 C18 C22 106.9(3) no
H18 C18 C19 105.2(3) no
H18 C18 C14 105.5(3) no
C22 C18 C19 111.8(3) no
C22 C18 C14 113.7(3) no
C19 C18 C14 113.0(3) no
H19 C19 C25 106.5(3) no
H19 C19 C20 109.0(3) no
H19 C19 C18 109.3(3) no
C25 C19 C20 112.6(3) no
C25 C19 C18 110.1(3) no
C20 C19 C18 109.4(3) no
H20b C20 H20a 107.8(3) no
H20b C20 C21 110.3(4) no
H20b C20 C19 107.6(4) no
H20a C20 C21 109.4(4) no
H20a C20 C19 107.4(4) no
C21 C20 C19 114.2(3) no
H21 C21 C13 117.6(4) no
H21 C21 C20 116.7(3) no
C13 C21 C20 125.7(3) no
H22a C22 H22b 108.4(3) no
H22a C22 C23 109.0(4) no
H22a C22 C18 108.8(4) no
H22b C22 C23 108.0(4) no
H22b C22 C18 108.3(4) no
C23 C22 C18 114.2(3) no
H23a C23 H23b 107.9(4) no
H23a C23 C24 109.3(3) no
H23a C23 C22 109.1(4) no
H23b C23 C24 109.8(4) no
H23b C23 C22 109.4(3) no
C24 C23 C22 111.3(3) no
C23 C24 C29 111.0(3) no
C23 C24 C25 107.2(3) no
C23 C24 C28 116.8(3) no
C29 C24 C25 112.1(3) no
C29 C24 C28 109.5(3) no
C25 C24 C28 99.7(3) no
H25 C25 C19 94.8(3) no
H25 C25 C26 109.7(3) no
H25 C25 C24 112.4(3) no
C19 C25 C26 120.5(3) no
C19 C25 C24 115.6(3) no
C26 C25 C24 103.8(3) no
H26b C26 H26a 108.7(4) no
H26b C26 C25 110.7(4) no
H26b C26 C27 113.6(4) no
H26a C26 C25 108.9(4) no
H26a C26 C27 110.3(4) no
C25 C26 C27 104.5(3) no
H27a C27 H27b 110.3(4) no
H27a C27 C28 112.8(4) no
H27a C27 C26 109.4(4) no
H27b C27 C28 110.9(4) no
H27b C27 C26 106.1(4) no
C28 C27 C26 107.0(4) no
H28 C28 C30 98.8(4) no
H28 C28 C27 113.1(3) no
H28 C28 C24 111.6(4) no
C30 C28 C27 114.6(4) no
C30 C28 C24 115.3(3) no
C27 C28 C24 103.8(3) no
H29c C29 H29b 110.2(4) no
H29c C29 H29a 109.9(4) no
H29c C29 C24 109.8(4) no
H29b C29 H29a 109.8(4) no
H29b C29 C24 108.5(4) no
H29a C29 C24 108.6(4) no
O4 C30 C28 123.9(4) no
O4 C30 C31 119.1(5) no
C28 C30 C31 117.0(4) no
H31b C31 H31c 110.0(6) no
H31b C31 H31a 112.2(6) no
H31b C31 C30 111.5(5) no
H31c C31 H31a 101.8(5) no
H31c C31 C30 116.0(5) no
H31a C31 C30 104.9(5) no

loop_
_geom_bond_atom_site_label_1
_geom_bond_atom_site_label_2
_geom_bond_distance
_geom_bond_publ_flag
O1 C4 1.347(5) yes
O1 C3 1.437(6) no
O3 C10 1.347(6) no
O3 C11 1.459(5) no
O2 C10 1.204(6) no
O4 C30 1.203(6) no
C1 H1b .952(5) no
C1 H1a .956(5) no
C1 C2 1.270(7) no
C2 H2 .943(5) no
C2 C3 1.489(7) no
C3 H3a .938(5) no
C3 H3b .961(4) no
C4 C5 1.375(6) no
C4 C9 1.404(6) no
C5 H5 .953(5) no
C5 C6 1.387(7) no
C6 H6 .975(4) no
C6 C7 1.367(6) no
C7 C8 1.386(6) no
C7 C10 1.467(6) no
C8 H8 .982(4) no
C8 C9 1.336(6) no
C9 H9 .953(4) no
C11 H11 .949(4) no
C11 C16 1.494(5) no
C11 C12 1.515(6) no
C12 H12b .943(4) no
C12 H12a .946(4) no
C12 C13 1.509(6) no
C13 C21 1.318(5) no
C13 C14 1.520(5) no
C14 C17 1.536(5) no
C14 C15 1.539(5) no
C14 C18 1.541(6) no
C15 H15b .955(3) no
C15 H15a .964(4) no
C15 C16 1.525(6) no
C16 H16a .948(4) no
C16 H16b .963(4) no
C17 H17b .941(4) no
C17 H17c .950(4) no
C17 H17a .963(4) no
C18 H18 .959(4) no
C18 C22 1.527(5) no
C18 C19 1.536(5) no
C19 H19 .963(4) no
C19 C25 1.505(6) no
C19 C20 1.525(5) no
C20 H20b .953(4) no
C20 H20a .966(4) no
C20 C21 1.458(6) no
C21 H21 .968(4) no
C22 H22a .954(4) no
C22 H22b .958(4) no
C22 C23 1.519(6) no
C23 H23a .957(4) no
C23 H23b .962(4) no
C23 C24 1.515(5) no
C24 C29 1.533(6) no
C24 C25 1.536(5) no
C24 C28 1.554(6) no
C25 H25 .959(4) no
C25 C26 1.528(5) no
C26 H26b .942(4) no
C26 H26a .967(4) no
C26 C27 1.530(7) no
C27 H27a .926(5) no
C27 H27b .965(4) no
C27 C28 1.518(5) no
C28 H28 .964(4) no
C28 C30 1.490(7) no
C29 H29c .942(4) no
C29 H29b .947(4) no
C29 H29a .950(4) no
C30 C31 1.503(7) no
C31 H31b .881(5) no
C31 H31c .982(6) no
C31 H31a .986(5) no

loop_
_geom_torsion_atom_site_label_1
_geom_torsion_atom_site_label_2
_geom_torsion_atom_site_label_3
_geom_torsion_atom_site_label_4
_geom_torsion
_geom_torsion_publ_flag
C4 O1 C3 C2 172.1(4) ?
C4 O1 C3 H3a -67.0(5) ?
C4 O1 C3 H3b 53.8(5) ?
C3 O1 C4 C5 5.5(6) yes
C3 O1 C4 C9 -173.5(4) ?
C11 O3 C10 O2 -6.6(6) yes
C11 O3 C10 C7 171.7(3) ?
C10 O3 C11 C12 77.8(4) ?
C10 O3 C11 C16 -160.3(4) ?
C10 O3 C11 H11 -38.5(5) ?
H1a C1 C2 C3 -179.0(5) ?
H1a C1 C2 H2 1.8(9) ?
H1b C1 C2 C3 -1.1(8) ?
H1b C1 C2 H2 179.7(5) ?
C1 C2 C3 O1 128.3(5) ?
C1 C2 C3 H3a 7.4(7) ?
C1 C2 C3 H3b -112.9(6) ?
H2 C2 C3 O1 -52.5(6) ?
H2 C2 C3 H3a -173.4(5) ?
H2 C2 C3 H3b 66.3(6) ?
O1 C4 C5 C6 -177.4(4) ?
O1 C4 C5 H5 -1.1(7) ?
C9 C4 C5 C6 1.7(6) ?
C9 C4 C5 H5 177.9(4) ?
O1 C4 C9 C8 178.2(4) ?
O1 C4 C9 H9 -1.5(6) ?
C5 C4 C9 C8 -.9(7) ?
C5 C4 C9 H9 179.3(4) ?
C4 C5 C6 C7 -.7(7) ?
C4 C5 C6 H6 -175.4(4) ?
H5 C5 C6 C7 -177.0(4) ?
H5 C5 C6 H6 8.4(7) ?
C5 C6 C7 C8 -1.0(6) ?
C5 C6 C7 C10 177.7(4) ?
H6 C6 C7 C8 173.6(4) ?
H6 C6 C7 C10 -7.7(7) ?
C6 C7 C8 C9 1.8(6) ?
C6 C7 C8 H8 -178.7(4) ?
C10 C7 C8 C9 -176.8(4) ?
C10 C7 C8 H8 2.7(7) ?
C6 C7 C10 O3 179.9(4) ?
C6 C7 C10 O2 -1.9(7) yes
C8 C7 C10 O3 -1.5(6) ?
C8 C7 C10 O2 176.7(4) ?
C7 C8 C9 C4 -.9(7) ?
C7 C8 C9 H9 178.9(4) ?
H8 C8 C9 C4 179.6(4) ?
H8 C8 C9 H9 -.7(7) ?
O3 C11 C12 C13 170.9(3) ?
O3 C11 C12 H12a 51.1(5) ?
O3 C11 C12 H12b -69.4(4) ?
C16 C11 C12 C13 53.1(4) ?
C16 C11 C12 H12a -66.6(5) ?
C16 C11 C12 H12b 172.9(4) ?
H11 C11 C12 C13 -67.7(4) ?
H11 C11 C12 H12a 172.5(4) ?
H11 C11 C12 H12b 52.0(5) ?
O3 C11 C16 C15 -177.3(3) ?
O3 C11 C16 H16a 61.7(5) ?
O3 C11 C16 H16b -58.4(5) ?
C12 C11 C16 C15 -55.8(4) ?
C12 C11 C16 H16a -176.8(4) ?
C12 C11 C16 H16b 63.1(5) ?
H11 C11 C16 C15 60.4(5) ?
H11 C11 C16 H16a -60.6(5) ?
H11 C11 C16 H16b 179.3(4) ?
C11 C12 C13 C14 -50.6(4) ?
C11 C12 C13 C21 129.0(4) ?
H12a C12 C13 C14 69.4(4) ?
H12a C12 C13 C21 -110.9(4) ?
H12b C12 C13 C14 -170.8(3) ?
H12b C12 C13 C21 8.9(6) ?
C12 C13 C14 C15 48.5(4) ?
C12 C13 C14 C17 -70.2(4) yes
C12 C13 C14 C18 167.3(3) ?
C21 C13 C14 C15 -131.2(4) yes
C21 C13 C14 C17 110.1(4) ?
C21 C13 C14 C18 -12.4(5) ?
C12 C13 C21 C20 176.3(4) ?
C12 C13 C21 H21 -4.5(6) ?
C14 C13 C21 C20 -4.1(6) ?
C14 C13 C21 H21 175.2(4) ?
C13 C14 C15 C16 -51.6(4) ?
C13 C14 C15 H15a 68.9(4) ?
C13 C14 C15 H15b -175.0(3) ?
C17 C14 C15 C16 66.7(4) ?
C17 C14 C15 H15a -172.8(3) ?
C17 C14 C15 H15b -56.7(4) ?
C18 C14 C15 C16 -171.9(3) ?
C18 C14 C15 H15a -51.5(4) ?
C18 C14 C15 H15b 64.7(4) ?
C13 C14 C17 H17a 177.9(3) ?
C13 C14 C17 H17b -62.9(5) ?
C13 C14 C17 H17c 59.0(4) ?
C15 C14 C17 H17a 59.9(4) ?
C15 C14 C17 H17b 179.1(3) ?
C15 C14 C17 H17c -59.0(4) ?
C18 C14 C17 H17a -59.8(4) ?
C18 C14 C17 H17b 59.4(4) ?
C18 C14 C17 H17c -178.7(3) ?
C13 C14 C18 C19 43.4(4) ?
C13 C14 C18 C22 172.2(3) ?
C13 C14 C18 H18 -71.0(4) ?
C15 C14 C18 C19 162.0(3) ?
C15 C14 C18 C22 -69.2(4) ?
C15 C14 C18 H18 47.6(3) ?
C17 C14 C18 C19 -77.7(4) ?
C17 C14 C18 C22 51.1(4) ?
C17 C14 C18 H18 167.9(3) ?
C14 C15 C16 C11 56.8(4) ?
C14 C15 C16 H16a 178.6(3) ?
C14 C15 C16 H16b -63.4(4) ?
H15a C15 C16 C11 -63.0(4) ?
H15a C15 C16 H16a 58.8(4) ?
H15a C15 C16 H16b 176.8(3) ?
H15b C15 C16 C11 179.1(4) ?
H15b C15 C16 H16a -59.1(5) ?
H15b C15 C16 H16b 58.9(5) ?
C14 C17 H17c C101 -44.0(8) ?
H17a C17 H17c C101 -163.4(3) ?
H17b C17 H17c C101 77.8(8) ?
C14 C18 C19 C20 -57.9(4) ?
C14 C18 C19 C25 177.8(3) ?
C14 C18 C19 H19 61.2(4) ?
C22 C18 C19 C20 172.3(3) yes
C22 C18 C19 C25 48.1(4) ?
C22 C18 C19 H19 -68.5(4) ?
H18 C18 C19 C20 56.7(4) ?
H18 C18 C19 C25 -67.6(4) ?
H18 C18 C19 H19 175.8(3) ?
C14 C18 C22 C23 -179.7(3) ?
C14 C18 C22 H22a 58.3(5) ?
C14 C18 C22 H22b -59.3(4) ?
C19 C18 C22 C23 -50.3(5) ?
C19 C18 C22 H22a -172.3(3) ?
C19 C18 C22 H22b 70.0(4) ?
H18 C18 C22 C23 64.3(4) ?
H18 C18 C22 H22a -57.6(5) ?
H18 C18 C22 H22b -175.3(3) ?
C18 C19 C20 C21 40.7(4) ?
C18 C19 C20 H20a 162.1(3) ?
C18 C19 C20 H20b -82.1(4) ?
C25 C19 C20 C21 163.4(3) ?
C25 C19 C20 H20a -75.1(4) ?
C25 C19 C20 H20b 40.7(4) ?
H19 C19 C20 C21 -78.7(4) ?
H19 C19 C20 H20a 42.7(5) ?
H19 C19 C20 H20b 158.6(3) ?
C18 C19 C25 C24 -54.8(4) ?
C18 C19 C25 C26 179.1(3) ?
C18 C19 C25 H25 62.8(3) ?
C20 C19 C25 C24 -177.2(3) ?
C20 C19 C25 C26 56.7(5) ?
C20 C19 C25 H25 -59.5(3) ?
H19 C19 C25 C24 63.5(4) ?
H19 C19 C25 C26 -62.6(4) ?
H19 C19 C25 H25 -178.8(3) ?
C19 C20 C21 C13 -11.0(6) ?
C19 C20 C21 H21 169.7(4) ?
H20a C20 C21 C13 -131.4(4) ?
H20a C20 C21 H21 49.4(5) ?
H20b C20 C21 C13 110.2(5) ?
H20b C20 C21 H21 -69.0(5) ?
C18 C22 C23 C24 55.6(5) ?
C18 C22 C23 H23a -65.1(4) ?
C18 C22 C23 H23b 177.1(4) ?
H22a C22 C23 C24 177.4(3) ?
H22a C22 C23 H23a 56.8(4) ?
H22a C22 C23 H23b -61.0(5) ?
H22b C22 C23 C24 -65.0(4) ?
H22b C22 C23 H23a 174.4(3) ?
H22b C22 C23 H23b 56.6(5) ?
C22 C23 C24 C25 -56.2(4) ?
C22 C23 C24 C28 -167.0(3) ?
C22 C23 C24 C29 66.5(4) yes
H23a C23 C24 C25 64.3(4) ?
H23a C23 C24 C28 -46.5(5) ?
H23a C23 C24 C29 -173.0(4) ?
H23b C23 C24 C25 -177.6(3) ?
H23b C23 C24 C28 71.7(5) ?
H23b C23 C24 C29 -54.8(5) ?
C23 C24 C25 C19 58.6(4) ?
C23 C24 C25 C26 -167.1(3) yes
C23 C24 C25 H25 -48.6(4) ?
C28 C24 C25 C19 -179.2(3) ?
C28 C24 C25 C26 -45.0(4) ?
C28 C24 C25 H25 73.5(4) ?
C29 C24 C25 C19 -63.4(4) ?
C29 C24 C25 C26 70.8(4) ?
C29 C24 C25 H25 -170.7(3) ?
C23 C24 C28 C27 156.4(3) ?
C23 C24 C28 C30 -77.5(5) ?
C23 C24 C28 H28 34.2(5) ?
C25 C24 C28 C27 41.4(4) ?
C25 C24 C28 C30 167.6(3) ?
C25 C24 C28 H28 -80.8(4) ?
C29 C24 C28 C27 -76.3(4) ?
C29 C24 C28 C30 49.8(4) ?
C29 C24 C28 H28 161.5(3) ?
C23 C24 C29 H29a 70.5(5) ?
C23 C24 C29 H29b -170.2(4) ?
C23 C24 C29 H29c -49.8(5) ?
C25 C24 C29 H29a -169.7(3) ?
C25 C24 C29 H29b -50.4(5) ?
C25 C24 C29 H29c 70.1(5) ?
C28 C24 C29 H29a -60.0(4) ?
C28 C24 C29 H29b 59.3(4) ?
C28 C24 C29 H29c 179.8(3) ?
C19 C25 C26 C27 163.0(3) ?
C19 C25 C26 H26a 45.1(5) ?
C19 C25 C26 H26b -74.3(5) ?
C24 C25 C26 C27 31.6(4) ?
C24 C25 C26 H26a -86.3(4) ?
C24 C25 C26 H26b 154.3(4) ?
H25 C25 C26 C27 -88.7(4) ?
H25 C25 C26 H26a 153.4(4) ?
H25 C25 C26 H26b 33.9(5) ?
C25 C26 C27 C28 -5.1(4) ?
C25 C26 C27 H27a -127.7(4) ?
C25 C26 C27 H27b 113.3(4) ?
H26a C26 C27 C28 111.8(4) ?
H26a C26 C27 H27a -10.7(5) ?
H26a C26 C27 H27b -129.7(4) ?
H26b C26 C27 C28 -125.9(4) ?
H26b C26 C27 H27a 111.5(5) ?
H26b C26 C27 H27b -7.5(6) ?
C26 C27 C28 C24 -22.9(4) ?
C26 C27 C28 C30 -149.5(4) ?
C26 C27 C28 H28 98.2(5) ?
H27a C27 C28 C24 97.5(5) ?
H27a C27 C28 C30 -29.1(6) ?
H27a C27 C28 H28 -141.4(5) ?
H27b C27 C28 C24 -138.2(4) ?
H27b C27 C28 C30 95.2(5) ?
H27b C27 C28 H28 -17.1(6) ?
C24 C28 C30 O4 -106.4(5) ?
C24 C28 C30 C31 75.7(5) ?
C27 C28 C30 O4 14.0(7) yes
C27 C28 C30 C31 -163.9(4) yes
H28 C28 C30 O4 134.6(5) ?
H28 C28 C30 C31 -43.3(5) ?
O4 C30 C31 H31a 117.4(5) ?
O4 C30 C31 H31b -121.0(6) ?
O4 C30 C31 H31c 5.9(8) ?
C28 C30 C31 H31a -64.6(6) ?
C28 C30 C31 H31b 57.1(7) ?
C28 C30 C31 H31c -176.0(4) ?
